data_4118185
loop_
_publ_author_name
'Qing-Hai Deng'
'Hubert Wadepohl'
'Lutz H. Gade'

_publ_section_title
;
 Highly Enantioselective Copper-Catalyzed Electrophilic
 Trifluoromethylation of \b-Ketoesters
;
_journal_name_full 'Journal of the American Chemical Society'
_journal_page_first 10769
_journal_page_last 10772
_journal_paper_doi 10.1021/ja3039773
_journal_volume 134
_journal_year 2012
_chemical_formula_sum 'C20 H25 F3 O3'
_chemical_formula_weight 370.40
_space_group_IT_number 2
_symmetry_cell_setting triclinic
_symmetry_Int_Tables_number 2
_symmetry_space_group_name_Hall '-P 1'
_symmetry_space_group_name_H-M 'P -1'
_atom_sites_solution_hydrogens mixed
_atom_sites_solution_primary iterative
_atom_sites_solution_secondary difmap
_audit_block_code ga_dq_11
_audit_creation_date
;
'Wed Apr 18 11:32:03 2012'
;
_audit_creation_method
;
CrysAlisPro, Oxford Diffraction Ltd.,
Version 1.171.35.21 (release 20-01-2012 CrysAlis171 .NET)
(compiled Jan 23 2012,18:06:46)
;
_audit_update_record 'Wed Apr 18 12:26:20 CEST 2012'
_cell_angle_alpha 84.2465(16)
_cell_angle_beta 66.5081(18)
_cell_angle_gamma 75.4175(17)
_cell_formula_units_Z 2
_cell_length_a 9.49361(19)
_cell_length_b 9.58111(20)
_cell_length_c 11.7944(2)
_cell_measurement_reflns_used 32675
_cell_measurement_temperature 110.00(10)
_cell_measurement_theta_max 71.7527
_cell_measurement_theta_min 4.0836
_cell_volume 952.20(4)
_computing_cell_refinement
;
CrysAlisPro, Agilent Technologies,
Version 1.171.35.21 (release 20-01-2012 CrysAlis171 .NET)
(compiled Jan 23 2012,18:06:46)
;
_computing_data_collection
;
CrysAlisPro, Agilent Technologies,
Version 1.171.35.21 (release 20-01-2012 CrysAlis171 .NET)
(compiled Jan 23 2012,18:06:46)
;
_computing_data_reduction
;
CrysAlisPro, Agilent Technologies,
Version 1.171.35.21 (release 20-01-2012 CrysAlis171 .NET)
(compiled Jan 23 2012,18:06:46)
;
_computing_publication_material 'SHELXL-97 (Sheldrick, 1997)'
_computing_structure_refinement 'SHELXL-97 (Sheldrick, 1997)'
_computing_structure_solution 'SUPERFLIP (Palatinus, 2007-2009)'
_diffrn_ambient_temperature 110.00(10)
_diffrn_detector 'CCD plate'
_diffrn_detector_area_resol_mean 7.9621
_diffrn_detector_type 'Agilent EOS'
_diffrn_measured_fraction_theta_full 0.984
_diffrn_measured_fraction_theta_max 0.976
_diffrn_measurement_details
;
  1 omega  -59.00   -8.00   1.0000    1.5000
omega____ theta____ kappa____ phi______ frames
    -        0.0000  -54.0000  167.0000 51

  2 omega  -36.00   21.00   1.0000    1.5000
omega____ theta____ kappa____ phi______ frames
    -        0.0000  -57.0000   30.0000 57

  3 omega  -32.00    0.00   1.0000    3.0000
omega____ theta____ kappa____ phi______ frames
    -      -30.0000  -77.0000  -29.0000 32

  4 omega  -79.00  -52.00   1.0000    3.0000
omega____ theta____ kappa____ phi______ frames
    -      -30.0000  -77.0000  -29.0000 27

  5 omega  -56.00   21.00   1.0000    3.0000
omega____ theta____ kappa____ phi______ frames
    -      -42.5000   50.0000    0.0000 77

  6 omega  -43.00    6.00   1.0000    3.0000
omega____ theta____ kappa____ phi______ frames
    -      -42.5000   25.0000  -60.0000 49

  7 omega  -39.00  -12.00   1.0000    3.0000
omega____ theta____ kappa____ phi______ frames
    -      -42.5000  -77.0000 -150.0000 27

  8 omega  -42.00  -14.00   1.0000    3.0000
omega____ theta____ kappa____ phi______ frames
    -      -42.5000  -77.0000    0.0000 28

  9 omega -102.00  -76.00   1.0000    3.0000
omega____ theta____ kappa____ phi______ frames
    -      -42.5000  -77.0000   60.0000 26

 10 omega  -36.00   24.00   1.0000    3.0000
omega____ theta____ kappa____ phi______ frames
    -      -42.5000   63.0000  150.0000 60

 11 omega  -40.00  -15.00   1.0000    3.0000
omega____ theta____ kappa____ phi______ frames
    -      -42.5000  -77.0000  120.0000 25

 12 omega -105.00  -78.00   1.0000    3.0000
omega____ theta____ kappa____ phi______ frames
    -      -42.5000  -50.0000  150.0000 27

 13 omega -113.00  -87.00   1.0000    3.0000
omega____ theta____ kappa____ phi______ frames
    -      -42.5000  -77.0000 -150.0000 26

 14 omega  -54.00  -13.00   1.0000    3.0000
omega____ theta____ kappa____ phi______ frames
    -      -42.5000  -77.0000  -60.0000 41

 15 omega  -41.00  -16.00   1.0000    3.0000
omega____ theta____ kappa____ phi______ frames
    -      -42.5000  -77.0000   60.0000 25

 16 omega   17.00   44.00   1.0000    3.0000
omega____ theta____ kappa____ phi______ frames
    -       46.0000   78.0000  -72.0000 27

 17 omega   18.00   48.00   1.0000    3.0000
omega____ theta____ kappa____ phi______ frames
    -       46.0000   78.0000 -172.0000 30

 18 omega   21.00   47.00   1.0000    3.0000
omega____ theta____ kappa____ phi______ frames
    -       50.0000   77.0000 -156.0000 26

 19 omega   19.00   46.00   1.0000    3.0000
omega____ theta____ kappa____ phi______ frames
    -       50.0000   80.0000 -136.0000 27

 20 omega   19.00   44.00   1.0000    3.0000
omega____ theta____ kappa____ phi______ frames
    -       50.0000   78.0000  124.0000 25

 21 omega   18.00   45.00   1.0000    3.0000
omega____ theta____ kappa____ phi______ frames
    -       50.0000   80.0000  -35.0000 27

 22 omega   19.00   46.00   1.0000    3.0000
omega____ theta____ kappa____ phi______ frames
    -       50.0000   79.0000   44.0000 27

 23 omega   19.00   46.00   1.0000    3.0000
omega____ theta____ kappa____ phi______ frames
    -       50.0000   79.0000  158.0000 27

 24 omega   25.00  113.00   1.0000    3.0000
omega____ theta____ kappa____ phi______ frames
    -       54.0000   77.0000  -82.0000 88

 25 omega  -15.00   20.00   1.0000    3.0000
omega____ theta____ kappa____ phi______ frames
    -       55.1171  -77.0000   90.0000 35

 26 omega   47.00  122.00   1.0000    3.0000
omega____ theta____ kappa____ phi______ frames
    -       55.1171   57.0000    0.0000 75

 27 omega  -16.00   84.00   1.0000    3.0000
omega____ theta____ kappa____ phi______ frames
    -       55.1171  -80.0000 -150.0000 100

 28 omega   43.00   78.00   1.0000    3.0000
omega____ theta____ kappa____ phi______ frames
    -       55.1171  -77.0000   90.0000 35

 29 omega   60.00   85.00   1.0000    3.0000
omega____ theta____ kappa____ phi______ frames
    -       55.1171  -77.0000  -90.0000 25

 30 omega    1.00   87.00   1.0000    3.0000
omega____ theta____ kappa____ phi______ frames
    -       55.1171  -80.0000   22.0000 86

 31 omega   28.00  127.00   1.0000    3.0000
omega____ theta____ kappa____ phi______ frames
    -       58.0000   77.0000   76.0000 99

 32 omega   30.00  117.00   1.0000    3.0000
omega____ theta____ kappa____ phi______ frames
    -       58.0000   74.0000 -149.0000 87

 33 omega  120.00  173.00   1.0000    6.0000
omega____ theta____ kappa____ phi______ frames
    -      110.2342   63.0000  150.0000 53

 34 omega  119.00  177.00   1.0000    6.0000
omega____ theta____ kappa____ phi______ frames
    -      110.2342   63.0000   60.0000 58

 35 omega   80.00  106.00   1.0000    6.0000
omega____ theta____ kappa____ phi______ frames
    -      110.2342   77.0000  150.0000 26

 36 omega   92.00  119.00   1.0000    6.0000
omega____ theta____ kappa____ phi______ frames
    -      110.2342   63.0000 -120.0000 27

 37 omega   86.00  114.00   1.0000    6.0000
omega____ theta____ kappa____ phi______ frames
    -      110.2342   38.0000   60.0000 28

 38 omega   85.00  115.00   1.0000    6.0000
omega____ theta____ kappa____ phi______ frames
    -      110.2342   38.0000    0.0000 30

 39 omega   80.00  106.00   1.0000    6.0000
omega____ theta____ kappa____ phi______ frames
    -      110.2342   77.0000  -90.0000 26

 40 omega  151.00  176.00   1.0000    6.0000
omega____ theta____ kappa____ phi______ frames
    -      110.2342   77.0000    0.0000 25

 41 omega   89.00  122.00   1.0000    6.0000
omega____ theta____ kappa____ phi______ frames
    -      110.2342   63.0000  -60.0000 33

 42 omega   80.00  105.00   1.0000    6.0000
omega____ theta____ kappa____ phi______ frames
    -      110.2342   77.0000    0.0000 25

 43 omega   49.00  117.00   1.0000    6.0000
omega____ theta____ kappa____ phi______ frames
    -      110.2342  -77.0000   30.0000 68

 44 omega   80.00  105.00   1.0000    6.0000
omega____ theta____ kappa____ phi______ frames
    -      110.2342   77.0000 -180.0000 25

 45 omega  130.00  169.00   1.0000    6.0000
omega____ theta____ kappa____ phi______ frames
    -      110.2342   77.0000  -60.0000 39

 46 omega   80.00  106.00   1.0000    6.0000
omega____ theta____ kappa____ phi______ frames
    -      110.2342   77.0000  -60.0000 26

 47 omega   95.00  154.00   1.0000    6.0000
omega____ theta____ kappa____ phi______ frames
    -      110.2342   50.0000   60.0000 59

 48 omega  118.00  175.00   1.0000    6.0000
omega____ theta____ kappa____ phi______ frames
    -      110.2342   77.0000   90.0000 57

 49 omega   85.00  120.00   1.0000    6.0000
omega____ theta____ kappa____ phi______ frames
    -      110.2342   38.0000   90.0000 35

 50 omega   80.00  106.00   1.0000    6.0000
omega____ theta____ kappa____ phi______ frames
    -      110.2342   77.0000   90.0000 26

 51 omega   93.00  146.00   1.0000    6.0000
omega____ theta____ kappa____ phi______ frames
    -      110.2342   25.0000  150.0000 53

 52 omega   86.00  118.00   1.0000    6.0000
omega____ theta____ kappa____ phi______ frames
    -      110.2342   38.0000   30.0000 32

 53 omega   85.00  114.00   1.0000    6.0000
omega____ theta____ kappa____ phi______ frames
    -      110.2342   38.0000  120.0000 29

 54 omega   86.00  118.00   1.0000    6.0000
omega____ theta____ kappa____ phi______ frames
    -      110.2342   38.0000  -60.0000 32

 55 omega   87.00  129.00   1.0000    6.0000
omega____ theta____ kappa____ phi______ frames
    -      110.2342   38.0000  -90.0000 42

 56 omega   93.00  141.00   1.0000    6.0000
omega____ theta____ kappa____ phi______ frames
    -      110.2342   50.0000  150.0000 48

 57 omega   91.00  117.00   1.0000    6.0000
omega____ theta____ kappa____ phi______ frames
    -      110.2342   25.0000    0.0000 26

 58 omega   91.00  117.00   1.0000    6.0000
omega____ theta____ kappa____ phi______ frames
    -      110.2342   63.0000   60.0000 26

 59 omega   80.00  105.00   1.0000    6.0000
omega____ theta____ kappa____ phi______ frames
    -      110.2342   77.0000 -150.0000 25

 60 omega   93.00  119.00   1.0000    6.0000
omega____ theta____ kappa____ phi______ frames
    -      110.2342   63.0000  150.0000 26

 61 omega   96.00  178.00   1.0000    6.0000
omega____ theta____ kappa____ phi______ frames
    -      110.2342   50.0000 -180.0000 82

 62 omega   91.00  177.00   1.0000    6.0000
omega____ theta____ kappa____ phi______ frames
    -      110.2342   50.0000  -90.0000 86

 63 omega   92.00  177.00   1.0000    6.0000
omega____ theta____ kappa____ phi______ frames
    -      110.2342   63.0000  -30.0000 85

 64 omega   82.00  108.00   1.0000    6.0000
omega____ theta____ kappa____ phi______ frames
    -      110.2342   77.0000  -30.0000 26

 65 omega  140.00  167.00   1.0000    6.0000
omega____ theta____ kappa____ phi______ frames
    -      110.2342   77.0000  120.0000 27

 66 omega   80.00  106.00   1.0000    6.0000
omega____ theta____ kappa____ phi______ frames
    -      110.2342   77.0000  120.0000 26

 67 omega   42.00   97.00   1.0000    6.0000
omega____ theta____ kappa____ phi______ frames
    -      110.2342  -79.0000   -2.0000 55

 68 omega  134.00  178.00   1.0000    6.0000
omega____ theta____ kappa____ phi______ frames
    -      110.2342   63.0000   30.0000 44

 69 omega   94.00  122.00   1.0000    6.0000
omega____ theta____ kappa____ phi______ frames
    -      110.2342   50.0000  -60.0000 28

 70 omega   94.00  120.00   1.0000    6.0000
omega____ theta____ kappa____ phi______ frames
    -      110.2342   50.0000 -120.0000 26

 71 omega   88.00  121.00   1.0000    6.0000
omega____ theta____ kappa____ phi______ frames
    -      110.2342   63.0000   30.0000 33

 72 omega   40.00  140.00   1.0000    6.0000
omega____ theta____ kappa____ phi______ frames
    -      110.2342  -79.0000  131.0000 100

 73 omega   80.00  106.00   1.0000    6.0000
omega____ theta____ kappa____ phi______ frames
    -      110.2342   77.0000   30.0000 26

 74 omega   89.00  115.00   1.0000    6.0000
omega____ theta____ kappa____ phi______ frames
    -      110.2342   63.0000  120.0000 26

 75 omega   89.00  178.00   1.0000    6.0000
omega____ theta____ kappa____ phi______ frames
    -      110.2342   63.0000 -150.0000 89

 76 omega   93.00  121.00   1.0000    6.0000
omega____ theta____ kappa____ phi______ frames
    -      110.2342   54.0000  -48.0000 28

 77 omega   93.00  125.00   1.0000    6.0000
omega____ theta____ kappa____ phi______ frames
    -      110.2342   54.0000 -167.0000 32

 78 omega   80.00  106.00   1.0000    6.0000
omega____ theta____ kappa____ phi______ frames
    -      110.2342   77.0000   60.0000 26

 79 omega   61.00  140.00   1.0000    6.0000
omega____ theta____ kappa____ phi______ frames
    -      110.2342  -80.0000  -81.0000 79

 80 omega   40.00   98.00   1.0000    6.0000
omega____ theta____ kappa____ phi______ frames
    -      110.2342  -77.0000   90.0000 58

 81 omega   88.00  119.00   1.0000    6.0000
omega____ theta____ kappa____ phi______ frames
    -      110.2342   50.0000 -150.0000 31

 82 omega  100.00  145.00   1.0000    6.0000
omega____ theta____ kappa____ phi______ frames
    -      110.2342   50.0000   90.0000 45

 83 omega  125.00  151.00   1.0000    6.0000
omega____ theta____ kappa____ phi______ frames
    -      110.2342   77.0000 -120.0000 26

 84 omega   86.00  123.00   1.0000    6.0000
omega____ theta____ kappa____ phi______ frames
    -      110.2342   38.0000 -180.0000 37

 85 omega   85.00  112.00   1.0000    6.0000
omega____ theta____ kappa____ phi______ frames
    -      110.2342   38.0000  150.0000 27

 86 omega   85.00  117.00   1.0000    6.0000
omega____ theta____ kappa____ phi______ frames
    -      110.2342   38.0000  -30.0000 32

 87 omega   88.00  177.00   1.0000    6.0000
omega____ theta____ kappa____ phi______ frames
    -      110.2342   50.0000    0.0000 89

 88 omega   63.00   89.00   1.0000    6.0000
omega____ theta____ kappa____ phi______ frames
    -      110.2342  -77.0000  -30.0000 26

 89 omega   80.00  106.00   1.0000    6.0000
omega____ theta____ kappa____ phi______ frames
    -      110.2342   77.0000 -120.0000 26

 90 omega   96.00  122.00   1.0000    6.0000
omega____ theta____ kappa____ phi______ frames
    -      110.2342   25.0000   30.0000 26

 91 omega   40.00  142.00   1.0000    6.0000
omega____ theta____ kappa____ phi______ frames
    -      110.2342  -80.0000 -145.0000 102

 92 omega  -30.00   70.00   1.0000    1.5000
omega____ theta____ kappa____ phi______ frames
    -        0.0000   77.0000  120.0000 100

 93 omega  -69.00   21.00   1.0000    1.5000
omega____ theta____ kappa____ phi______ frames
    -        0.0000  -57.0000  120.0000 90

 94 omega -110.00  -20.00   1.0000    3.0000
omega____ theta____ kappa____ phi______ frames
    -      -42.5000  -63.0000 -120.0000 90

 95 omega -111.00  -21.00   1.0000    3.0000
omega____ theta____ kappa____ phi______ frames
    -      -42.5000  -57.0000  -30.0000 90

 96 omega -113.00  -21.00   1.0000    3.0000
omega____ theta____ kappa____ phi______ frames
    -      -42.5000  -50.0000  150.0000 92

 97 omega   15.00   49.00   1.0000    3.0000
omega____ theta____ kappa____ phi______ frames
    -       46.0000   78.0000  -72.0000 34

 98 omega   15.00   49.00   1.0000    3.0000
omega____ theta____ kappa____ phi______ frames
    -       46.0000   78.0000 -172.0000 34

 99 omega   18.00   46.00   1.0000    3.0000
omega____ theta____ kappa____ phi______ frames
    -       50.0000   80.0000 -136.0000 28

100 omega   20.00  120.00   1.0000    3.0000
omega____ theta____ kappa____ phi______ frames
    -       50.0000   77.0000 -156.0000 100

101 omega   19.00   47.00   1.0000    3.0000
omega____ theta____ kappa____ phi______ frames
    -       50.0000   79.0000  158.0000 28

102 omega   19.00   47.00   1.0000    3.0000
omega____ theta____ kappa____ phi______ frames
    -       50.0000   79.0000   44.0000 28

103 omega   19.00   49.00   1.0000    3.0000
omega____ theta____ kappa____ phi______ frames
    -       50.0000   78.0000  124.0000 30

104 omega   24.00  124.00   1.0000    3.0000
omega____ theta____ kappa____ phi______ frames
    -       54.0000   77.0000  -82.0000 100

105 omega  -14.00   77.00   1.0000    3.0000
omega____ theta____ kappa____ phi______ frames
    -       55.1171  -57.0000    0.0000 91

106 omega  -16.00   87.00   1.0000    3.0000
omega____ theta____ kappa____ phi______ frames
    -       55.1171  -80.0000   22.0000 103

107 omega  -15.00   85.00   1.0000    3.0000
omega____ theta____ kappa____ phi______ frames
    -       55.1171  -77.0000 -180.0000 100

108 omega  -18.00  128.00   1.0000    3.0000
omega____ theta____ kappa____ phi______ frames
    -       55.1171    0.0000  240.0000 146

109 omega  -18.00  128.00   1.0000    3.0000
omega____ theta____ kappa____ phi______ frames
    -       55.1171    0.0000    0.0000 146

110 omega   25.00  125.00   1.0000    3.0000
omega____ theta____ kappa____ phi______ frames
    -       55.1171   77.0000    0.0000 100

111 omega  -18.00  128.00   1.0000    3.0000
omega____ theta____ kappa____ phi______ frames
    -       55.1171    0.0000  120.0000 146

112 omega  -18.00  128.00   1.0000    3.0000
omega____ theta____ kappa____ phi______ frames
    -       55.1171    0.0000    0.0000 146

113 omega  -15.00   85.00   1.0000    3.0000
omega____ theta____ kappa____ phi______ frames
    -       55.1171  -77.0000   60.0000 100

114 omega   28.00  124.00   1.0000    3.0000
omega____ theta____ kappa____ phi______ frames
    -       55.1171   71.0000   91.0000 96

115 omega  -15.00   85.00   1.0000    3.0000
omega____ theta____ kappa____ phi______ frames
    -       55.1171  -77.0000  -60.0000 100

116 omega   28.00  128.00   1.0000    3.0000
omega____ theta____ kappa____ phi______ frames
    -       58.0000   77.0000   76.0000 100

117 omega   30.00  128.00   1.0000    3.0000
omega____ theta____ kappa____ phi______ frames
    -       58.0000   74.0000 -149.0000 98

118 omega   37.00  178.00   1.0000    6.0000
omega____ theta____ kappa____ phi______ frames
    -      110.2342    0.0000  240.0000 141

119 omega   37.00   94.00   1.0000    6.0000
omega____ theta____ kappa____ phi______ frames
    -      110.2342  -25.0000   60.0000 57

120 omega   37.00   94.00   1.0000    6.0000
omega____ theta____ kappa____ phi______ frames
    -      110.2342  -25.0000  120.0000 57

121 omega   39.00  142.00   1.0000    6.0000
omega____ theta____ kappa____ phi______ frames
    -      110.2342  -80.0000  -81.0000 103

122 omega   39.00  142.00   1.0000    6.0000
omega____ theta____ kappa____ phi______ frames
    -      110.2342  -80.0000 -145.0000 103

123 omega   80.00  178.00   1.0000    6.0000
omega____ theta____ kappa____ phi______ frames
    -      110.2342   77.0000   60.0000 98

124 omega   38.00   93.00   1.0000    6.0000
omega____ theta____ kappa____ phi______ frames
    -      110.2342  -38.0000    0.0000 55

125 omega   40.00  140.00   1.0000    6.0000
omega____ theta____ kappa____ phi______ frames
    -      110.2342  -77.0000 -180.0000 100

126 omega   88.00  178.00   1.0000    6.0000
omega____ theta____ kappa____ phi______ frames
    -      110.2342   50.0000  150.0000 90

127 omega   88.00  178.00   1.0000    6.0000
omega____ theta____ kappa____ phi______ frames
    -      110.2342   50.0000    0.0000 90

128 omega   88.00  178.00   1.0000    6.0000
omega____ theta____ kappa____ phi______ frames
    -      110.2342   63.0000   60.0000 90

129 omega   88.00  178.00   1.0000    6.0000
omega____ theta____ kappa____ phi______ frames
    -      110.2342   63.0000  -30.0000 90

130 omega   88.00  178.00   1.0000    6.0000
omega____ theta____ kappa____ phi______ frames
    -      110.2342   63.0000 -150.0000 90

131 omega   76.00  178.00   1.0000    6.0000
omega____ theta____ kappa____ phi______ frames
    -      110.2342   25.0000  150.0000 102

132 omega   80.00  178.00   1.0000    6.0000
omega____ theta____ kappa____ phi______ frames
    -      110.2342   77.0000  -90.0000 98

133 omega   88.00  178.00   1.0000    6.0000
omega____ theta____ kappa____ phi______ frames
    -      110.2342   50.0000   60.0000 90

134 omega   76.00  178.00   1.0000    6.0000
omega____ theta____ kappa____ phi______ frames
    -      110.2342   25.0000    0.0000 102

135 omega   80.00  178.00   1.0000    6.0000
omega____ theta____ kappa____ phi______ frames
    -      110.2342   77.0000    0.0000 98

136 omega   80.00  178.00   1.0000    6.0000
omega____ theta____ kappa____ phi______ frames
    -      110.2342   77.0000 -180.0000 98

137 omega   40.00  141.00   1.0000    6.0000
omega____ theta____ kappa____ phi______ frames
    -      110.2342  -79.0000  131.0000 101

138 omega   85.00  178.00   1.0000    6.0000
omega____ theta____ kappa____ phi______ frames
    -      110.2342   38.0000 -180.0000 93

139 omega   85.00  178.00   1.0000    6.0000
omega____ theta____ kappa____ phi______ frames
    -      110.2342   38.0000  -60.0000 93

140 omega   88.00  178.00   1.0000    6.0000
omega____ theta____ kappa____ phi______ frames
    -      110.2342   50.0000 -120.0000 90

141 omega   80.00  178.00   1.0000    6.0000
omega____ theta____ kappa____ phi______ frames
    -      110.2342   77.0000  120.0000 98

142 omega   88.00  178.00   1.0000    6.0000
omega____ theta____ kappa____ phi______ frames
    -      110.2342   50.0000   90.0000 90

143 omega   37.00  178.00   1.0000    6.0000
omega____ theta____ kappa____ phi______ frames
    -      110.2342  -12.0000  -30.0000 141

144 omega   85.00  178.00   1.0000    6.0000
omega____ theta____ kappa____ phi______ frames
    -      110.2342   38.0000    0.0000 93

145 omega   85.00  178.00   1.0000    6.0000
omega____ theta____ kappa____ phi______ frames
    -      110.2342   38.0000  150.0000 93

146 omega   40.00  140.00   1.0000    6.0000
omega____ theta____ kappa____ phi______ frames
    -      110.2342  -77.0000   90.0000 100

147 omega   88.00  178.00   1.0000    6.0000
omega____ theta____ kappa____ phi______ frames
    -      110.2342   50.0000  -90.0000 90

148 omega   37.00  178.00   1.0000    6.0000
omega____ theta____ kappa____ phi______ frames
    -      110.2342    0.0000    0.0000 141

149 omega   37.00  178.00   1.0000    6.0000
omega____ theta____ kappa____ phi______ frames
    -      110.2342    0.0000  120.0000 141

150 omega   37.00  178.00   1.0000    6.0000
omega____ theta____ kappa____ phi______ frames
    -      110.2342  -12.0000 -150.0000 141

151 omega   37.00  178.00   1.0000    6.0000
omega____ theta____ kappa____ phi______ frames
    -      110.2342    0.0000    0.0000 141

152 omega   37.00  178.00   1.0000    6.0000
omega____ theta____ kappa____ phi______ frames
    -      110.2342    0.0000  120.0000 141

153 omega   37.00  178.00   1.0000    6.0000
omega____ theta____ kappa____ phi______ frames
    -      110.2342    0.0000  240.0000 141

154 omega   88.00  178.00   1.0000    6.0000
omega____ theta____ kappa____ phi______ frames
    -      110.2342   50.0000   30.0000 90

155 omega   37.00  178.00   1.0000    6.0000
omega____ theta____ kappa____ phi______ frames
    -      110.2342  -12.0000 -180.0000 141

156 omega   37.00  178.00   1.0000    6.0000
omega____ theta____ kappa____ phi______ frames
    -      110.2342    0.0000  240.0000 141

157 omega   38.00   93.00   1.0000    6.0000
omega____ theta____ kappa____ phi______ frames
    -      110.2342  -38.0000  -90.0000 55

158 omega   37.00  178.00   1.0000    6.0000
omega____ theta____ kappa____ phi______ frames
    -      110.2342    0.0000  120.0000 141

159 omega   37.00  178.00   1.0000    6.0000
omega____ theta____ kappa____ phi______ frames
    -      110.2342  -12.0000 -120.0000 141

160 omega   37.00  178.00   1.0000    6.0000
omega____ theta____ kappa____ phi______ frames
    -      110.2342  -12.0000  -90.0000 141

161 omega   37.00  178.00   1.0000    6.0000
omega____ theta____ kappa____ phi______ frames
    -      110.2342  -12.0000  -60.0000 141

162 omega   37.00  178.00   1.0000    6.0000
omega____ theta____ kappa____ phi______ frames
    -      110.2342    0.0000    0.0000 141

163 omega   90.00  178.00   1.0000    6.0000
omega____ theta____ kappa____ phi______ frames
    -      110.2342   54.0000 -167.0000 88

164 omega  -73.00   43.00   1.0000    1.5000
omega____ theta____ kappa____ phi______ frames
    -        0.0000    0.0000  120.0000 116

165 omega  -73.00   73.00   1.0000    1.5000
omega____ theta____ kappa____ phi______ frames
    -        0.0000    0.0000    0.0000 146

;
_diffrn_measurement_device '\k-geometry diffractometer'
_diffrn_measurement_device_type 'Agilent SuperNova, Dual, Cu at zero, Eos'
_diffrn_measurement_method '\w scans'
_diffrn_measurement_specimen_support 'polyimid foil'
_diffrn_orient_matrix_UB_11 -0.0869636000
_diffrn_orient_matrix_UB_12 -0.0812117000
_diffrn_orient_matrix_UB_13 -0.0471840000
_diffrn_orient_matrix_UB_21 0.0326431000
_diffrn_orient_matrix_UB_22 -0.1306601000
_diffrn_orient_matrix_UB_23 0.0808458000
_diffrn_orient_matrix_UB_31 -0.1564041000
_diffrn_orient_matrix_UB_32 0.0627400000
_diffrn_orient_matrix_UB_33 0.1073404000
_diffrn_radiation_monochromator mirror
_diffrn_radiation_probe x-ray
_diffrn_radiation_type 'Cu K\a'
_diffrn_radiation_wavelength 1.5418
_diffrn_reflns_av_R_equivalents 0.0630
_diffrn_reflns_av_sigmaI/netI 0.0882
_diffrn_reflns_limit_h_max 11
_diffrn_reflns_limit_h_min -11
_diffrn_reflns_limit_k_max 11
_diffrn_reflns_limit_k_min -11
_diffrn_reflns_limit_l_max 14
_diffrn_reflns_limit_l_min -14
_diffrn_reflns_number 49191
_diffrn_reflns_theta_full 66.97
_diffrn_reflns_theta_max 71.7527
_diffrn_reflns_theta_min 4.0836
_diffrn_source 'Agilent SuperNova (Cu) X-ray Source'
_exptl_absorpt_coefficient_mu 0.886
_exptl_absorpt_correction_T_max 0.964
_exptl_absorpt_correction_T_min 0.922
_exptl_absorpt_correction_type analytical
_exptl_absorpt_process_details
;
CrysAlisPro, Agilent Technologies,
Version 1.171.35.21 (release 20-01-2012 CrysAlis171 .NET)
(compiled Jan 23 2012,18:06:46)
Analytical numeric absorption correction using a multifaceted crystal
            model based on expressions derived by R.C. Clark & J.S. Reid.
(Clark, R. C. & Reid, J. S. (1995). Acta Cryst. A51, 887-897)
;
_exptl_crystal_colour colourless
_exptl_crystal_density_diffrn 1.292
_exptl_crystal_description irregular
_exptl_crystal_F_000 392
_exptl_crystal_size_max 0.2811
_exptl_crystal_size_mid 0.1707
_exptl_crystal_size_min 0.1022
_refine_diff_density_max 0.379
_refine_diff_density_min -0.294
_refine_diff_density_rms 0.050
_refine_ls_abs_structure_details 'Flack H D (1983), Acta Cryst. A39, 876-881'
_refine_ls_extinction_method none
_refine_ls_goodness_of_fit_ref 1.035
_refine_ls_hydrogen_treatment mixed
_refine_ls_matrix_type full
_refine_ls_number_parameters 275
_refine_ls_number_reflns 3658
_refine_ls_number_restraints 0
_refine_ls_restrained_S_all 1.035
_refine_ls_R_factor_all 0.0417
_refine_ls_R_factor_gt 0.0409
_refine_ls_shift/su_max 0.000
_refine_ls_shift/su_mean 0.000
_refine_ls_structure_factor_coef Fsqd
_refine_ls_weighting_details 'calc w=1/[\s^2^(Fo^2^)+(0.0645P)^2^+0.3777P] where P=(Fo^2^+2Fc^2^)/3'
_refine_ls_weighting_scheme calc
_refine_ls_wR_factor_gt 0.1101
_refine_ls_wR_factor_ref 0.1111
_reflns_number_gt 3548
_reflns_number_total 3658
_reflns_threshold_expression >2sigma(I)
_cod_data_source_file ja3039773_si_002_2.cif
_cod_data_source_block ga_qd11
_cod_original_cell_volume 952.20(3)
_cod_database_code 4118185
_audit_block_refno 1479
_audit_block_usercomment 'd6-140, irregular, colourless'
_cell_oxdiff_length_a 9.49361(19)
_cell_oxdiff_length_b 9.58112(19)
_cell_oxdiff_length_c 11.7944(2)
_cell_oxdiff_angle_alpha 84.2465(16)
_cell_oxdiff_angle_beta 66.5081(18)
_cell_oxdiff_angle_gamma 75.4175(17)
_cell_oxdiff_volume 952.20(3)
_cell_oxdiff_measurement_reflns_used 32660
_reflns_odcompleteness_completeness 98.44
_reflns_odcompleteness_theta 66.97
_reflns_odcompleteness_iscentric 1

loop_
_symmetry_equiv_pos_as_xyz
'x, y, z'
'-x, -y, -z'

loop_
_atom_site_label
_atom_site_type_symbol
_atom_site_fract_x
_atom_site_fract_y
_atom_site_fract_z
_atom_site_U_iso_or_equiv
_atom_site_adp_type
_atom_site_occupancy
_atom_site_symmetry_multiplicity
_atom_site_calc_flag
_atom_site_refinement_flags
F1 F 0.78672(10) 0.35341(8) 0.84238(8) 0.0310(2) Uani 1 1 d .
F2 F 0.57536(9) 0.47191(9) 0.81749(8) 0.0301(2) Uani 1 1 d .
F3 F 0.78386(10) 0.38315(8) 0.66059(8) 0.0297(2) Uani 1 1 d .
O1 O 0.69852(11) 0.65082(10) 0.58462(9) 0.0208(2) Uani 1 1 d .
H1 H 0.784(2) 0.612(2) 0.5282(18) 0.031 Uiso 1 1 d .
O2 O 1.04713(11) 0.47394(10) 0.62361(9) 0.0246(2) Uani 1 1 d .
O3 O 1.02225(10) 0.58388(9) 0.79292(8) 0.0191(2) Uani 1 1 d .
C1 C 0.78753(14) 0.58902(13) 0.76316(11) 0.0175(3) Uani 1 1 d .
C2 C 0.73175(15) 0.70823(13) 0.67408(11) 0.0174(3) Uani 1 1 d .
C3 C 0.57860(15) 0.79533(13) 0.76432(12) 0.0179(3) Uani 1 1 d .
C4 C 0.46070(16) 0.89266(14) 0.73712(12) 0.0215(3) Uani 1 1 d .
H4 H 0.470(2) 0.9100(17) 0.6520(16) 0.026 Uiso 1 1 d .
C5 C 0.32862(16) 0.96404(14) 0.83368(13) 0.0230(3) Uani 1 1 d .
H5 H 0.246(2) 1.0302(18) 0.8158(16) 0.028 Uiso 1 1 d .
C6 C 0.31192(16) 0.94041(14) 0.95699(12) 0.0215(3) Uani 1 1 d .
C7 C 0.43271(15) 0.84304(14) 0.98239(12) 0.0205(3) Uani 1 1 d .
H7 H 0.424(2) 0.8249(17) 1.0699(15) 0.025 Uiso 1 1 d .
C8 C 0.56365(15) 0.77078(13) 0.88617(11) 0.0184(3) Uani 1 1 d .
C9 C 0.70264(15) 0.65882(14) 0.89376(12) 0.0206(3) Uani 1 1 d .
H9A H 0.671(2) 0.5869(18) 0.9586(15) 0.025 Uiso 1 1 d .
H9B H 0.775(2) 0.7017(18) 0.9110(15) 0.025 Uiso 1 1 d .
C10 C 0.73341(16) 0.44997(14) 0.76823(13) 0.0234(3) Uani 1 1 d .
C11 C 0.96828(15) 0.54182(12) 0.71789(11) 0.0175(3) Uani 1 1 d .
C12 C 1.19479(14) 0.55024(13) 0.76843(12) 0.0201(3) Uani 1 1 d .
C13 C 1.28436(17) 0.61666(17) 0.64687(13) 0.0296(3) Uani 1 1 d .
H13A H 1.2869(12) 0.5656(10) 0.5790(8) 0.044 Uiso 1 1 calc R
H13B H 1.3913(13) 0.6097(11) 0.6394(5) 0.044 Uiso 1 1 calc R
H13C H 1.2321(10) 0.7171(12) 0.6446(5) 0.044 Uiso 1 1 calc R
C14 C 1.19234(16) 0.62418(15) 0.87745(13) 0.0260(3) Uani 1 1 d .
H14A H 1.1452(13) 0.7276(11) 0.8756(6) 0.039 Uiso 1 1 calc R
H14B H 1.3006(12) 0.6105(10) 0.8724(6) 0.039 Uiso 1 1 calc R
H14C H 1.1296(13) 0.5822(10) 0.9548(9) 0.039 Uiso 1 1 calc R
C15 C 1.25449(17) 0.38803(15) 0.77280(15) 0.0292(3) Uani 1 1 d .
H15A H 1.1848(11) 0.3500(5) 0.8476(10) 0.044 Uiso 1 1 calc R
H15B H 1.3601(13) 0.3662(3) 0.7723(11) 0.044 Uiso 1 1 calc R
H15C H 1.2566(13) 0.3443(5) 0.7013(10) 0.044 Uiso 1 1 calc R
C16 C 0.16436(18) 1.01288(16) 1.06098(14) 0.0305(3) Uani 1 1 d .
H16A H 0.1128(10) 1.0969(12) 1.0310(4) 0.046 Uiso 1 1 calc R
H16B H 0.1912(4) 1.0384(12) 1.1240(9) 0.046 Uiso 1 1 calc R
H16C H 0.0963(10) 0.9489(9) 1.0934(8) 0.046 Uiso 1 1 calc R
C17 C 0.85769(15) 0.79896(14) 0.61336(12) 0.0205(3) Uani 1 1 d .
H17A H 0.885(2) 0.8273(18) 0.6780(15) 0.025 Uiso 1 1 d .
H17B H 0.951(2) 0.7359(18) 0.5555(16) 0.025 Uiso 1 1 d .
C18 C 0.80656(16) 0.93371(14) 0.54785(12) 0.0236(3) Uani 1 1 d .
C19 C 0.8169(2) 0.92050(16) 0.42459(14) 0.0344(3) Uani 1 1 d .
H19A H 0.9202(14) 0.8664(14) 0.3751(7) 0.052 Uiso 1 1 calc R
H19B H 0.7981(15) 1.0146(11) 0.3896(6) 0.052 Uiso 1 1 calc R
H19C H 0.7394(14) 0.8716(14) 0.42670(18) 0.052 Uiso 1 1 calc R
C20 C 0.7560(2) 1.06615(16) 0.60659(16) 0.0349(4) Uani 1 1 d .
H20A H 0.724(2) 1.148(2) 0.5656(18) 0.042 Uiso 1 1 d .
H20B H 0.745(2) 1.077(2) 0.681(2) 0.042 Uiso 1 1 d .

loop_
_atom_site_aniso_label
_atom_site_aniso_U_11
_atom_site_aniso_U_22
_atom_site_aniso_U_33
_atom_site_aniso_U_23
_atom_site_aniso_U_13
_atom_site_aniso_U_12
F1 0.0267(4) 0.0246(4) 0.0418(5) 0.0125(3) -0.0153(4) -0.0078(3)
F2 0.0156(4) 0.0292(4) 0.0458(5) 0.0048(4) -0.0104(4) -0.0099(3)
F3 0.0283(5) 0.0232(4) 0.0406(5) -0.0061(3) -0.0150(4) -0.0059(3)
O1 0.0156(5) 0.0272(5) 0.0201(5) -0.0047(4) -0.0082(4) -0.0020(4)
O2 0.0162(5) 0.0318(5) 0.0233(5) -0.0054(4) -0.0061(4) -0.0019(4)
O3 0.0124(4) 0.0241(4) 0.0213(4) -0.0004(3) -0.0075(4) -0.0035(3)
C1 0.0138(6) 0.0200(6) 0.0191(6) 0.0013(4) -0.0069(5) -0.0040(5)
C2 0.0151(6) 0.0197(6) 0.0187(6) 0.0010(5) -0.0085(5) -0.0034(5)
C3 0.0145(6) 0.0194(6) 0.0203(6) 0.0004(5) -0.0062(5) -0.0058(5)
C4 0.0187(7) 0.0225(6) 0.0226(6) 0.0014(5) -0.0086(5) -0.0033(5)
C5 0.0185(7) 0.0204(6) 0.0290(7) 0.0002(5) -0.0102(6) -0.0009(5)
C6 0.0171(6) 0.0203(6) 0.0256(7) -0.0042(5) -0.0058(5) -0.0043(5)
C7 0.0179(7) 0.0237(6) 0.0204(6) -0.0006(5) -0.0064(5) -0.0069(5)
C8 0.0152(6) 0.0202(6) 0.0210(6) 0.0010(5) -0.0074(5) -0.0061(5)
C9 0.0149(6) 0.0272(6) 0.0176(6) 0.0009(5) -0.0057(5) -0.0026(5)
C10 0.0167(6) 0.0218(6) 0.0323(7) 0.0025(5) -0.0107(6) -0.0042(5)
C11 0.0147(6) 0.0179(5) 0.0199(6) 0.0032(5) -0.0075(5) -0.0037(4)
C12 0.0113(6) 0.0235(6) 0.0264(7) 0.0001(5) -0.0090(5) -0.0030(5)
C13 0.0208(7) 0.0386(8) 0.0304(7) 0.0040(6) -0.0081(6) -0.0137(6)
C14 0.0183(7) 0.0308(7) 0.0319(7) -0.0044(6) -0.0129(6) -0.0037(5)
C15 0.0244(7) 0.0239(7) 0.0438(8) -0.0010(6) -0.0204(7) -0.0009(5)
C16 0.0237(7) 0.0311(7) 0.0306(7) -0.0078(6) -0.0071(6) 0.0012(6)
C17 0.0161(6) 0.0247(6) 0.0208(6) 0.0034(5) -0.0073(5) -0.0060(5)
C18 0.0201(7) 0.0264(6) 0.0247(7) 0.0066(5) -0.0087(6) -0.0087(5)
C19 0.0444(10) 0.0311(7) 0.0290(8) 0.0078(6) -0.0183(7) -0.0072(7)
C20 0.0491(10) 0.0243(7) 0.0372(8) 0.0066(6) -0.0224(8) -0.0118(7)

loop_
_atom_type_symbol
_atom_type_description
_atom_type_scat_dispersion_real
_atom_type_scat_dispersion_imag
_atom_type_scat_source
C C 0.0181 0.0091 'International Tables Vol C Tables 4.2.6.8 and 6.1.1.4'
H H 0.0000 0.0000 'International Tables Vol C Tables 4.2.6.8 and 6.1.1.4'
F F 0.0727 0.0534 'International Tables Vol C Tables 4.2.6.8 and 6.1.1.4'
O O 0.0492 0.0322 'International Tables Vol C Tables 4.2.6.8 and 6.1.1.4'

loop_
_exptl_crystal_face_index_h
_exptl_crystal_face_index_k
_exptl_crystal_face_index_l
_exptl_crystal_face_perp_dist
_exptl_oxdiff_crystal_face_indexfrac_h
_exptl_oxdiff_crystal_face_indexfrac_k
_exptl_oxdiff_crystal_face_indexfrac_l
_exptl_oxdiff_crystal_face_x
_exptl_oxdiff_crystal_face_y
_exptl_oxdiff_crystal_face_z
2 -5 3 0.0511 1.9967 -5.0017 3.4970 0.0676 1.0014 -0.2507
-2 5 -3 0.0511 -1.9967 5.0017 -3.4970 -0.0676 -1.0014 0.2507
3 -1 -5 0.1134 3.0011 -0.9984 -4.5005 0.0324 -0.1354 -1.0151
-3 -3 -7 0.0442 -3.0007 -2.9960 -7.0006 0.8346 -0.2725 -0.4701
-5 1 2 0.1098 -5.0008 1.0001 1.5009 0.2828 -0.1726 1.0060
-4 0 -7 0.0347 -3.9992 0.0040 -6.9990 0.6777 -0.6969 -0.1255
5 -1 1 0.1034 5.0002 -1.0013 0.9989 -0.4007 0.3748 -0.7377
3 5 5 0.0905 3.0024 4.9971 4.5018 -0.8793 -0.1910 0.3272
5 4 2 0.1094 5.0030 3.9982 1.5013 -0.8306 -0.2377 -0.3705
2 -4 5 0.0566 1.9968 -4.0027 5.4973 -0.1080 1.0326 0.0267
-5 2 -1 0.0752 -4.9996 2.0012 -0.9984 0.3194 -0.5054 0.8004

loop_
_geom_angle_atom_site_label_1
_geom_angle_atom_site_label_2
_geom_angle_atom_site_label_3
_geom_angle
C2 O1 H1 109.3(12)
C11 O3 C12 122.27(10)
C10 C1 C11 105.00(10)
C10 C1 C9 108.04(10)
C11 C1 C9 114.96(10)
C10 C1 C2 112.25(10)
C11 C1 C2 112.10(9)
C9 C1 C2 104.60(9)
O1 C2 C3 108.02(10)
O1 C2 C17 111.43(10)
C3 C2 C17 112.23(10)
O1 C2 C1 114.01(9)
C3 C2 C1 101.74(9)
C17 C2 C1 109.09(9)
C4 C3 C8 120.22(12)
C4 C3 C2 127.39(11)
C8 C3 C2 112.39(11)
C5 C4 C3 118.74(12)
C5 C4 H4 120.6(10)
C3 C4 H4 120.7(10)
C4 C5 C6 121.68(12)
C4 C5 H5 119.3(10)
C6 C5 H5 119.1(10)
C7 C6 C5 118.71(12)
C7 C6 C16 120.22(12)
C5 C6 C16 121.02(12)
C8 C7 C6 119.59(12)
C8 C7 H7 120.3(10)
C6 C7 H7 120.1(10)
C7 C8 C3 121.05(12)
C7 C8 C9 127.95(11)
C3 C8 C9 110.99(11)
C8 C9 C1 104.41(10)
C8 C9 H9A 112.7(10)
C1 C9 H9A 111.6(9)
C8 C9 H9B 111.8(10)
C1 C9 H9B 109.4(10)
H9A C9 H9B 107.0(13)
F3 C10 F2 106.81(10)
F3 C10 F1 105.98(10)
F2 C10 F1 106.32(11)
F3 C10 C1 115.86(11)
F2 C10 C1 112.00(10)
F1 C10 C1 109.30(10)
O2 C11 O3 125.97(12)
O2 C11 C1 121.59(11)
O3 C11 C1 112.44(10)
O3 C12 C13 110.31(10)
O3 C12 C15 108.96(10)
C13 C12 C15 113.09(12)
O3 C12 C14 101.05(10)
C13 C12 C14 111.26(11)
C15 C12 C14 111.49(11)
C12 C13 H13A 109.5
C12 C13 H13B 109.5
H13A C13 H13B 109.5
C12 C13 H13C 109.5
H13A C13 H13C 109.5
H13B C13 H13C 109.5
C12 C14 H14A 109.5
C12 C14 H14B 109.5
H14A C14 H14B 109.5
C12 C14 H14C 109.5
H14A C14 H14C 109.5
H14B C14 H14C 109.5
C12 C15 H15A 109.5
C12 C15 H15B 109.5
H15A C15 H15B 109.5
C12 C15 H15C 109.5
H15A C15 H15C 109.5
H15B C15 H15C 109.5
C6 C16 H16A 109.5
C6 C16 H16B 109.5
H16A C16 H16B 109.5
C6 C16 H16C 109.5
H16A C16 H16C 109.5
H16B C16 H16C 109.5
C18 C17 C2 114.89(10)
C18 C17 H17A 108.3(10)
C2 C17 H17A 108.2(10)
C18 C17 H17B 110.0(10)
C2 C17 H17B 106.9(10)
H17A C17 H17B 108.3(14)
C20 C18 C19 122.09(13)
C20 C18 C17 119.42(12)
C19 C18 C17 118.46(12)
C18 C19 H19A 109.5
C18 C19 H19B 109.5
H19A C19 H19B 109.5
C18 C19 H19C 109.5
H19A C19 H19C 109.5
H19B C19 H19C 109.5
C18 C20 H20A 118.7(12)
C18 C20 H20B 124.1(14)
H20A C20 H20B 117.0(18)

loop_
_geom_bond_atom_site_label_1
_geom_bond_atom_site_label_2
_geom_bond_distance
F1 C10 1.3534(15)
F2 C10 1.3430(15)
F3 C10 1.3321(16)
O1 C2 1.4087(14)
O1 H1 0.84(2)
O2 C11 1.2067(16)
O3 C11 1.3209(15)
O3 C12 1.4987(14)
C1 C10 1.5319(17)
C1 C11 1.5367(17)
C1 C9 1.5540(17)
C1 C2 1.6084(16)
C2 C3 1.5088(18)
C2 C17 1.5537(17)
C3 C4 1.3878(18)
C3 C8 1.3883(17)
C4 C5 1.387(2)
C4 H4 0.973(17)
C5 C6 1.3999(19)
C5 H5 0.956(18)
C6 C7 1.3979(19)
C6 C16 1.5034(19)
C7 C8 1.3827(19)
C7 H7 1.001(17)
C8 C9 1.5039(17)
C9 H9A 0.982(17)
C9 H9B 0.972(17)
C12 C13 1.5169(19)
C12 C15 1.5176(18)
C12 C14 1.5186(18)
C13 H13A 0.9684
C13 H13B 0.9684
C13 H13C 0.9684
C14 H14A 0.9808
C14 H14B 0.9808
C14 H14C 0.9808
C15 H15A 0.9695
C15 H15B 0.9695
C15 H15C 0.9695
C16 H16A 0.9461
C16 H16B 0.9461
C16 H16C 0.9461
C17 C18 1.5109(17)
C17 H17A 0.978(17)
C17 H17B 0.973(18)
C18 C20 1.387(2)
C18 C19 1.434(2)
C19 H19A 0.9586
C19 H19B 0.9586
C19 H19C 0.9586
C20 H20A 0.93(2)
C20 H20B 0.85(2)

loop_
_geom_torsion_atom_site_label_1
_geom_torsion_atom_site_label_2
_geom_torsion_atom_site_label_3
_geom_torsion_atom_site_label_4
_geom_torsion
C10 C1 C2 O1 -22.36(15)
C11 C1 C2 O1 95.54(12)
C9 C1 C2 O1 -139.26(10)
C10 C1 C2 C3 93.64(11)
C11 C1 C2 C3 -148.45(10)
C9 C1 C2 C3 -23.26(11)
C10 C1 C2 C17 -147.62(11)
C11 C1 C2 C17 -29.71(13)
C9 C1 C2 C17 95.48(11)
O1 C2 C3 C4 -44.31(16)
C17 C2 C3 C4 78.91(15)
C1 C2 C3 C4 -164.62(12)
O1 C2 C3 C8 136.58(10)
C17 C2 C3 C8 -100.20(12)
C1 C2 C3 C8 16.27(12)
C8 C3 C4 C5 -0.10(18)
C2 C3 C4 C5 -179.15(11)
C3 C4 C5 C6 0.11(19)
C4 C5 C6 C7 0.52(19)
C4 C5 C6 C16 -176.83(12)
C5 C6 C7 C8 -1.17(18)
C16 C6 C7 C8 176.20(12)
C6 C7 C8 C3 1.21(18)
C6 C7 C8 C9 -177.65(12)
C4 C3 C8 C7 -0.57(18)
C2 C3 C8 C7 178.61(10)
C4 C3 C8 C9 178.47(11)
C2 C3 C8 C9 -2.35(14)
C7 C8 C9 C1 165.60(12)
C3 C8 C9 C1 -13.36(13)
C10 C1 C9 C8 -97.31(11)
C11 C1 C9 C8 145.83(10)
C2 C1 C9 C8 22.45(12)
C11 C1 C10 F3 -62.89(13)
C9 C1 C10 F3 173.96(10)
C2 C1 C10 F3 59.15(14)
C11 C1 C10 F2 174.25(10)
C9 C1 C10 F2 51.11(13)
C2 C1 C10 F2 -63.71(14)
C11 C1 C10 F1 56.70(13)
C9 C1 C10 F1 -66.44(13)
C2 C1 C10 F1 178.74(10)
C12 O3 C11 O2 -0.16(18)
C12 O3 C11 C1 179.84(9)
C10 C1 C11 O2 54.22(14)
C9 C1 C11 O2 172.80(11)
C2 C1 C11 O2 -67.91(14)
C10 C1 C11 O3 -125.77(11)
C9 C1 C11 O3 -7.19(14)
C2 C1 C11 O3 112.10(11)
C11 O3 C12 C13 60.85(14)
C11 O3 C12 C15 -63.85(14)
C11 O3 C12 C14 178.64(10)
O1 C2 C17 C18 65.07(14)
C3 C2 C17 C18 -56.22(14)
C1 C2 C17 C18 -168.19(11)
C2 C17 C18 C20 100.19(15)
C2 C17 C18 C19 -81.80(16)
